data_2012162
loop_
_publ_author_name
'Farrell, Dorcas M. M.'
'Ferguson, George'
'Lough, Alan J.'
'Glidewell, Christopher'

_publ_section_title
;
 <i>N</i>,<i>N</i>'-Dimethylpiperazinium(2+) phosphonoacetate:
 hydrogen-bonded anion sheets containing cation-templated
 <i>R</i>~6~^6^(28) rings
;
_journal_issue 8
_journal_name_full 'Acta Crystallographica Section C'
_journal_page_first 952
_journal_page_last 954
_journal_paper_doi 10.1107/S0108270101008022
_journal_volume 57
_journal_year 2001
_chemical_formula_moiety 'C6 H16 N2 2+ , 2C2 H4 O5 P - '
_chemical_formula_sum 'C10 H24 N2 O10 P2'
_chemical_formula_weight 394.25
_chemical_name_systematic
;
N,N'-Dimethylpiperazinium (2+) phosphonoacetate
;
_space_group_IT_number 2
_symmetry_cell_setting triclinic
_symmetry_space_group_name_Hall '-P 1'
_symmetry_space_group_name_H-M 'P -1'
_cell_angle_alpha 61.730(3)
_cell_angle_beta 81.885(3)
_cell_angle_gamma 81.448(4)
_cell_formula_units_Z 1
_cell_length_a 5.9217(4)
_cell_length_b 8.9858(5)
_cell_length_c 8.9987(6)
_cell_measurement_reflns_used 1719
_cell_measurement_temperature 293(2)
_cell_measurement_theta_max 27.60
_cell_measurement_theta_min 2.68
_cell_volume 415.65(5)
_computing_cell_refinement 'DENZO-SMN (Otwinowski & Minor, 1997)'
_computing_data_collection 'Collect (Nonius, 1997-2000)'
_computing_data_reduction DENZO-SMN
_computing_molecular_graphics 'PLATON (Spek, 2001)'
_computing_publication_material 'SHELXL97  and  PRPKAPPA (Ferguson, 1999)'
_computing_structure_refinement 'SHELXL97 (Sheldrick, 1997)'
_computing_structure_solution 'SHELXS97 (Sheldrick, 1997)'
_diffrn_ambient_temperature 293(2)
_diffrn_measured_fraction_theta_full .984
_diffrn_measured_fraction_theta_max .984
_diffrn_measurement_device_type Kappa-CCD
_diffrn_measurement_method '\f scans, and \w scans with \k offsets'
_diffrn_radiation_monochromator graphite
_diffrn_radiation_source 'fine-focus sealed X-ray tube'
_diffrn_radiation_type 'Mo K\a'
_diffrn_radiation_wavelength .71073
_diffrn_reflns_av_R_equivalents .045
_diffrn_reflns_av_sigmaI/netI .0699
_diffrn_reflns_limit_h_max 7
_diffrn_reflns_limit_h_min 0
_diffrn_reflns_limit_k_max 11
_diffrn_reflns_limit_k_min -11
_diffrn_reflns_limit_l_max 11
_diffrn_reflns_limit_l_min -11
_diffrn_reflns_number 5103
_diffrn_reflns_theta_full 27.60
_diffrn_reflns_theta_max 27.60
_diffrn_reflns_theta_min 2.68
_diffrn_standards_decay_% negligible
_exptl_absorpt_coefficient_mu .316
_exptl_absorpt_correction_T_max .981
_exptl_absorpt_correction_T_min .900
_exptl_absorpt_correction_type multi-scan
_exptl_absorpt_process_details '(DENZO-SMN; Otwinowski & Minor, 1997)'
_exptl_crystal_colour colourless
_exptl_crystal_density_diffrn 1.575
_exptl_crystal_density_method 'not measured'
_exptl_crystal_description plate
_exptl_crystal_F_000 208
_exptl_crystal_size_max .34
_exptl_crystal_size_mid .20
_exptl_crystal_size_min .06
_refine_diff_density_max .264
_refine_diff_density_min -.390
_refine_ls_extinction_coef .021(7)
_refine_ls_extinction_method 'SHELXL97 (Sheldrick, 1997)'
_refine_ls_goodness_of_fit_ref 1.040
_refine_ls_hydrogen_treatment constr
_refine_ls_matrix_type full
_refine_ls_number_parameters 114
_refine_ls_number_reflns 1900
_refine_ls_number_restraints 0
_refine_ls_restrained_S_all 1.040
_refine_ls_R_factor_all .0777
_refine_ls_R_factor_gt .0453
_refine_ls_shift/su_max .034
_refine_ls_shift/su_mean .001
_refine_ls_structure_factor_coef Fsqd
_refine_ls_weighting_details 'w=1/[\s^2^(Fo^2^)+(0.0458P)^2^+0.1391P] where P=(Fo^2^+2Fc^2^)/3'
_refine_ls_weighting_scheme calc
_refine_ls_wR_factor_ref .1245
_reflns_number_gt 1320
_reflns_number_total 1900
_reflns_threshold_expression I>2\s(I)
_cod_data_source_file sk1482.cif
_cod_data_source_block I
_cod_depositor_comments
;
The following automatic conversions were performed:

'_exptl_absorpt_correction_type' value 'Multi-scan' changed to
'multi-scan' according to
/home/saulius/struct/CIF-dictionaries/cif_core.dic dictionary named
'cif_core.dic' version 2.4.1 from 2010-06-29.

Automatic conversion script
Id: cif_fix_values 1715 2011-07-08 13:25:40Z adriana 
;
_cod_original_sg_symbol_H-M P-1
_cod_database_code 2012162
_cod_database_fobs_code 2012162

loop_
_symmetry_equiv_pos_as_xyz
'x, y, z'
'-x, -y, -z'

loop_
_atom_site_label
_atom_site_fract_x
_atom_site_fract_y
_atom_site_fract_z
_atom_site_U_iso_or_equiv
_atom_site_adp_type
_atom_site_calc_flag
_atom_site_refinement_flags
_atom_site_occupancy
_atom_site_disorder_assembly
_atom_site_disorder_group
_atom_site_type_symbol
N1 .5601(3) .6266(2) .5401(2) .0274(5) Uani d . 1 . . N
C12 .6665(4) .6108(3) .3874(3) .0306(5) Uani d . 1 . . C
C13 .6746(4) .4316(3) .4141(3) .0316(6) Uani d . 1 . . C
C14 .5598(5) .8030(3) .5151(4) .0390(6) Uani d . 1 . . C
P1 .78922(11) .30280(8) .96424(8) .0320(2) Uani d . 1 . . P
O1 1.1158(4) -.0601(2) 1.2518(3) .0502(6) Uani d . 1 . . O
O2 .9867(3) .1202(2) 1.3543(2) .0395(5) Uani d . 1 . . O
O3 .6973(4) .1392(3) .9854(3) .0498(6) Uani d . 1 . . O
O4 .6226(3) .3665(3) 1.0706(2) .0451(5) Uani d . 1 . . O
O5 .8309(3) .4285(2) .7834(2) .0387(5) Uani d . 1 . . O
C1 1.0559(4) .0885(3) 1.2283(3) .0290(5) Uani d . 1 . . C
C2 1.0610(4) .2351(3) 1.0582(3) .0362(6) Uani d . 1 . . C
H1 .6469 .5566 .6276 .033 Uiso calc R 1 . . H
H12A .8208 .6452 .3615 .037 Uiso calc R 1 . . H
H12B .5789 .6863 .2915 .037 Uiso calc R 1 . . H
H13A .7393 .4262 .3113 .038 Uiso calc R 1 . . H
H13B .7724 .3571 .5039 .038 Uiso calc R 1 . . H
H14A .7145 .8324 .4943 .059 Uiso calc R 1 . . H
H14B .4895 .8098 .6149 .059 Uiso calc R 1 . . H
H14C .4750 .8804 .4200 .059 Uiso calc R 1 . . H
H2 1.0314 .0404 1.4418 .059 Uiso calc PR .50 . . H
H3 .7685 .1105 .9167 .075 Uiso calc R 1 . . H
H4 .5507 .4550 1.0083 .068 Uiso calc PR .50 . . H
H2A 1.1735 .2066 .9840 .043 Uiso calc R 1 . . H
H2B 1.1112 .3296 1.0648 .043 Uiso calc R 1 . . H

loop_
_atom_site_aniso_label
_atom_site_aniso_U_11
_atom_site_aniso_U_22
_atom_site_aniso_U_33
_atom_site_aniso_U_12
_atom_site_aniso_U_13
_atom_site_aniso_U_23
N1 .0289(10) .0274(11) .0255(11) .0009(8) -.0057(8) -.0119(9)
C12 .0299(12) .0338(13) .0256(13) -.0024(9) -.0007(10) -.0123(11)
C13 .0276(12) .0366(14) .0324(14) -.0003(10) .0000(10) -.0188(12)
C14 .0458(15) .0306(14) .0445(17) -.0016(11) -.0062(12) -.0203(13)
P1 .0334(4) .0353(4) .0255(4) .0042(3) -.0059(3) -.0138(3)
O1 .0761(14) .0373(11) .0358(12) .0146(10) -.0150(10) -.0185(10)
O2 .0507(11) .0394(11) .0291(11) .0081(8) -.0089(8) -.0184(9)
O3 .0570(13) .0497(13) .0494(14) -.0117(10) -.0077(10) -.0255(11)
O4 .0456(11) .0523(13) .0313(11) .0176(9) -.0035(8) -.0204(10)
O5 .0393(10) .0405(11) .0256(10) .0086(8) -.0075(8) -.0088(9)
C1 .0236(11) .0321(13) .0372(15) .0059(9) -.0100(10) -.0212(12)
C2 .0350(13) .0372(15) .0307(15) .0015(10) -.0027(11) -.0126(12)

loop_
_atom_type_symbol
_atom_type_description
_atom_type_scat_dispersion_real
_atom_type_scat_dispersion_imag
_atom_type_scat_source
C C .0033 .0016 'International Tables Vol C Tables 4.2.6.8 and 6.1.1.4'
H H .0000 .0000 'International Tables Vol C Tables 4.2.6.8 and 6.1.1.4'
N N .0061 .0033 'International Tables Vol C Tables 4.2.6.8 and 6.1.1.4'
O O .0106 .0060 'International Tables Vol C Tables 4.2.6.8 and 6.1.1.4'
P P .1023 .0942 'International Tables Vol C Tables 4.2.6.8 and 6.1.1.4'

loop_
_geom_angle_atom_site_label_1
_geom_angle_atom_site_label_2
_geom_angle_atom_site_label_3
_geom_angle_site_symmetry_1
_geom_angle_site_symmetry_3
_geom_angle
_geom_angle_publ_flag
C12 N1 C13 . 2_666 110.22(18) no
C12 N1 C14 . . 111.22(19) no
C13 N1 C14 2_666 . 112.07(18) no
C12 N1 H1 . . 107.7 no
C13 N1 H1 2_666 . 107.7 no
C14 N1 H1 . . 107.7 no
N1 C12 C13 . . 111.5(2) no
N1 C12 H12A . . 109.3 no
C13 C12 H12A . . 109.3 no
N1 C12 H12B . . 109.3 no
C13 C12 H12B . . 109.3 no
H12A C12 H12B . . 108.0 no
N1 C13 C12 2_666 . 110.43(18) no
N1 C13 H13A 2_666 . 109.6 no
C12 C13 H13A . . 109.6 no
N1 C13 H13B 2_666 . 109.6 no
C12 C13 H13B . . 109.6 no
H13A C13 H13B . . 108.1 no
N1 C14 H14A . . 109.5 no
N1 C14 H14B . . 109.5 no
H14A C14 H14B . . 109.5 no
N1 C14 H14C . . 109.5 no
H14A C14 H14C . . 109.5 no
H14B C14 H14C . . 109.5 no
O3 P1 O4 . . 106.38(12) y
O4 P1 O5 . . 115.41(11) y
O5 P1 O3 . . 112.35(11) y
O1 C1 C2 . . 122.2(2) y
O2 C1 C2 . . 116.8(2) y
O3 P1 C2 . . 106.20(12) y
O4 P1 C2 . . 107.96(12) y
O5 P1 C2 . . 108.09(11) y
O1 C1 O2 . . 121.0(2) y
C1 C2 P1 . . 114.59(18) y
C1 O2 H2 . . 109.5 no
P1 O3 H3 . . 109.5 no
P1 O4 H4 . . 109.5 no
C1 C2 H2A . . 108.6 no
P1 C2 H2A . . 108.6 no
C1 C2 H2B . . 108.6 no
P1 C2 H2B . . 108.6 no
H2A C2 H2B . . 107.6 no

loop_
_geom_bond_atom_site_label_1
_geom_bond_atom_site_label_2
_geom_bond_site_symmetry_2
_geom_bond_distance
_geom_bond_publ_flag
N1 C12 . 1.490(3) y
N1 C13 2_666 1.492(3) y
N1 C14 . 1.492(3) y
N1 H1 . .91 no
C12 C13 . 1.506(3) y
C12 H12A . .97 no
C12 H12B . .97 no
C13 H13A . .97 no
C13 H13B . .97 no
C14 H14A . .96 no
C14 H14B . .96 no
C14 H14C . .96 no
O1 C1 . 1.252(3) y
O2 C1 . 1.293(3) y
C1 C2 . 1.473(3) y
C2 P1 . 1.811(2) y
P1 O3 . 1.562(2) y
P1 O4 . 1.5168(18) y
P1 O5 . 1.4874(19) y
O2 H2 . .82 no
O3 H3 . .82 no
O4 H4 . .82 no
C2 H2A . .97 no
C2 H2B . .97 no

loop_
_geom_hbond_atom_site_label_D
_geom_hbond_atom_site_label_H
_geom_hbond_atom_site_label_A
_geom_hbond_site_symmetry_A
_geom_hbond_distance_DH
_geom_hbond_distance_HA
_geom_hbond_distance_DA
_geom_hbond_angle_DHA
_geom_hbond_publ_flag
N1 H1 O5 . .91 1.73 2.642(2) 176 y
O2 H2 O2 2_758 .82 1.72 2.494(4) 158 y
O3 H3 O1 2_757 .82 1.80 2.612(3) 171 y
O4 H4 O4 2_667 .82 1.66 2.465(3) 165 y
C12 H12A O5 2_766 .97 2.46 3.203(3) 133 y

loop_
_geom_torsion_atom_site_label_1
_geom_torsion_atom_site_label_2
_geom_torsion_atom_site_label_3
_geom_torsion_atom_site_label_4
_geom_torsion_site_symmetry_1
_geom_torsion_site_symmetry_4
_geom_torsion
_geom_torsion_publ_flag
O3 P1 C2 C1 . . -48.8(2) y
O4 P1 C2 C1 . . 64.9(2) y
O5 P1 C2 C1 . . -169.60(18) y
O1 C1 C2 P1 . . 96.6(2) y
O2 C1 C2 P1 . . -83.6(2) y
C13 N1 C12 C13 2_666 . -57.0(3) no
C14 N1 C12 C13 . . 178.06(19) no
N1 C12 C13 N1 . 2_666 57.1(3) no
